data_2203368
loop_
_publ_author_name
'Delong Shen'
'Jianquan Weng'
'Chengxia Tan'
'Aishu Tang'

_publ_section_title
;
 3-Benzoylthiazolidin-2-one
;
_journal_issue 4
_journal_name_full 'Acta Crystallographica Section E'
_journal_page_first o602
_journal_page_last o603
_journal_paper_doi 10.1107/S160053680400604X
_journal_volume 60
_journal_year 2004
_chemical_formula_iupac 'C10 H9 N O2 S'
_chemical_formula_moiety 'C10 H9 N O2 S'
_chemical_formula_sum 'C10 H9 N O2 S'
_chemical_formula_weight 207.25
_chemical_melting_point 394.5(5)
_chemical_name_systematic ?
_space_group_IT_number 14
_symmetry_cell_setting monoclinic
_symmetry_space_group_name_Hall '-P 2yn'
_symmetry_space_group_name_H-M 'P 1 21/n 1'
_audit_creation_method SHELXL-97
_cell_angle_alpha 90
_cell_angle_beta 91.2090(10)
_cell_angle_gamma 90
_cell_formula_units_Z 8
_cell_length_a 11.2818(5)
_cell_length_b 12.4987(6)
_cell_length_c 13.8074(5)
_cell_measurement_reflns_used 12657
_cell_measurement_temperature 297.1
_cell_measurement_theta_max 27.4
_cell_measurement_theta_min 1.5
_cell_volume 1946.52(15)
_computing_cell_refinement PROCESS-AUTO
_computing_data_collection 'PROCESS-AUTO (Rigaku, 1998)'
_computing_data_reduction 'CrystalStructure (Rigaku/MSC, 2003)'
_computing_molecular_graphics CrystalStructure
_computing_publication_material CrystalStructure
_computing_structure_refinement 'CRYSTALS (Watkin et al., 1996)'
_computing_structure_solution 'SIR92 (Altomare et al., 1993)'
_diffrn_detector_area_resol_mean 10.00
_diffrn_measured_fraction_theta_full 0.9968
_diffrn_measured_fraction_theta_max 0.9914
_diffrn_measurement_device_type 'Rigaku R-AXIS RAPID'
_diffrn_measurement_method \w
_diffrn_radiation_type MoK\a
_diffrn_radiation_wavelength 0.7107
_diffrn_reflns_av_R_equivalents 0.026
_diffrn_reflns_limit_h_max 12
_diffrn_reflns_limit_h_min -14
_diffrn_reflns_limit_k_max 16
_diffrn_reflns_limit_k_min -16
_diffrn_reflns_limit_l_max 17
_diffrn_reflns_limit_l_min -17
_diffrn_reflns_number 37290
_diffrn_reflns_theta_full 26.00
_diffrn_reflns_theta_max 27.44
_exptl_absorpt_coefficient_mu 0.303
_exptl_absorpt_correction_T_max 0.941
_exptl_absorpt_correction_T_min 0.857
_exptl_absorpt_correction_type multi-scan
_exptl_absorpt_process_details '(ABSCOR; Higashi, 1995)'
_exptl_crystal_colour colorless
_exptl_crystal_density_diffrn 1.414
_exptl_crystal_density_method 'not measured'
_exptl_crystal_description chunk
_exptl_crystal_F_000 864.00
_exptl_crystal_size_max 0.38
_exptl_crystal_size_mid 0.35
_exptl_crystal_size_min 0.20
_refine_diff_density_max 0.22
_refine_diff_density_min -0.26
_refine_ls_extinction_method none
_refine_ls_goodness_of_fit_ref 1.008
_refine_ls_hydrogen_treatment refall
_refine_ls_number_parameters 271
_refine_ls_number_reflns 2879
_refine_ls_R_factor_gt 0.0350
_refine_ls_shift/su_max 0.0000
_refine_ls_structure_factor_coef Fsqd
_refine_ls_weighting_details 'w = 1/[0.0013Fo^2^ + 1.05\s(Fo^2^)]/(4Fo^2^)'
_refine_ls_weighting_scheme calc
_refine_ls_wR_factor_ref 0.0930
_reflns_number_gt 2873
_reflns_number_total 4451
_reflns_threshold_expression F^2^>2\s(F^2^)
_cod_data_source_file ac6085.cif
_cod_data_source_block I
_cod_depositor_comments
;
The following automatic conversions were performed:

'_chemical_melting_point' value '394-395K' was changed to '394.5(5)'
- the average value was taken and precision was estimated.

Automatic conversion script
Id: cif_fix_values 1646 2011-03-28 12:23:43Z adriana 

The following automatic conversions were performed:

'_chemical_melting_point' value '394-395K' was changed to '394.5(5)'
- the average value was taken and precision was estimated.

Automatic conversion script
Id: cif_fix_values 1715 2011-07-08 13:25:40Z adriana 
;
_cod_original_sg_symbol_H-M 'P 21/n'
_cod_database_code 2203368
_cod_database_fobs_code 2203368

loop_
_symmetry_equiv_pos_as_xyz
x,y,z
-x,-y,-z
-x+1/2,y+1/2,-z+1/2
x+1/2,-y+1/2,z+1/2

loop_
_atom_site_label
_atom_site_fract_x
_atom_site_fract_y
_atom_site_fract_z
_atom_site_U_iso_or_equiv
_atom_site_adp_type
_atom_site_calc_flag
_atom_site_occupancy
_atom_site_type_symbol
S1 0.16564(6) 0.14848(4) 0.48525(4) 0.0630(2) Uani d 1.00 S
S2 0.76691(6) 0.17154(5) 0.49559(4) 0.0681(2) Uani d 1.00 S
O1 0.18910(10) 0.24220(10) 0.65576(8) 0.0560(4) Uani d 1.00 O
O2 0.15130(10) 0.52790(10) 0.52790(10) 0.0653(4) Uani d 1.00 O
O3 0.69250(10) 0.24760(10) 0.66073(9) 0.0660(5) Uani d 1.00 O
O4 0.40920(10) 0.3656(2) 0.51680(10) 0.0809(5) Uani d 1.00 O
N1 0.13280(10) 0.34840(10) 0.52510(10) 0.0424(4) Uani d 1.00 N
N2 0.59810(10) 0.30850(10) 0.52116(9) 0.0438(4) Uani d 1.00 N
C1 0.1050(2) 0.2332(2) 0.39080(10) 0.0581(6) Uani d 1.00 C
C2 0.1442(2) 0.34420(10) 0.41940(10) 0.0495(5) Uani d 1.00 C
C3 0.16440(10) 0.25300(10) 0.57130(10) 0.0432(5) Uani d 1.00 C
C4 0.12560(10) 0.44700(10) 0.57130(10) 0.0454(5) Uani d 1.00 C
C5 0.07360(10) 0.45110(10) 0.66980(10) 0.0446(5) Uani d 1.00 C
C6 -0.0242(2) 0.3899(2) 0.69210(10) 0.0521(5) Uani d 1.00 C
C7 -0.0813(2) 0.4067(2) 0.7784(2) 0.0645(7) Uani d 1.00 C
C8 -0.0404(2) 0.4825(2) 0.8425(2) 0.0733(8) Uani d 1.00 C
C9 0.0578(2) 0.5424(2) 0.8220(2) 0.0708(7) Uani d 1.00 C
C10 0.1140(2) 0.5283(2) 0.73500(10) 0.0563(6) Uani d 1.00 C
C11 0.7048(2) 0.2350(2) 0.38950(10) 0.0707(7) Uani d 1.00 C
C12 0.5877(2) 0.2803(2) 0.41880(10) 0.0707(7) Uani d 1.00 C
C13 0.6808(2) 0.24980(10) 0.57420(10) 0.0453(5) Uani d 1.00 C
C14 0.5022(2) 0.36230(10) 0.56190(10) 0.0470(5) Uani d 1.00 C
C15 0.51870(10) 0.41970(10) 0.65490(10) 0.0392(4) Uani d 1.00 C
C16 0.4225(2) 0.4274(2) 0.71550(10) 0.0499(5) Uani d 1.00 C
C17 0.4311(2) 0.4887(2) 0.79800(10) 0.0559(6) Uani d 1.00 C
C18 0.5338(2) 0.5438(2) 0.81920(10) 0.0566(6) Uani d 1.00 C
C19 0.6294(2) 0.5368(2) 0.75920(10) 0.0533(6) Uani d 1.00 C
C20 0.62260(10) 0.47400(10) 0.67710(10) 0.0445(5) Uani d 1.00 C
H(1) 0.0200 0.2289 0.3892 0.070 Uiso c 1.00 H
H(2) 0.1347 0.2132 0.3287 0.070 Uiso c 1.00 H
H(3) 0.2251 0.3552 0.4016 0.059 Uiso c 1.00 H
H(4) 0.0949 0.3976 0.3891 0.059 Uiso c 1.00 H
H(5) -0.0518 0.3361 0.6474 0.063 Uiso c 1.00 H
H(6) -0.1501 0.3653 0.7936 0.078 Uiso c 1.00 H
H(7) -0.0805 0.4940 0.9023 0.088 Uiso c 1.00 H
H(8) 0.0874 0.5943 0.8677 0.085 Uiso c 1.00 H
H(9) 0.1816 0.5710 0.7191 0.067 Uiso c 1.00 H
H(10) 0.6949 0.1838 0.3382 0.085 Uiso c 1.00 H
H(11) 0.7558 0.2917 0.3688 0.086 Uiso c 1.00 H
H(12) 0.5683 0.3427 0.3811 0.085 Uiso c 1.00 H
H(13) 0.5268 0.2274 0.4094 0.085 Uiso c 1.00 H
H(14) 0.3504 0.3901 0.6992 0.060 Uiso c 1.00 H
H(15) 0.3653 0.4927 0.8408 0.067 Uiso c 1.00 H
H(16) 0.5389 0.5873 0.8764 0.068 Uiso c 1.00 H
H(17) 0.7007 0.5758 0.7743 0.064 Uiso c 1.00 H
H(18) 0.6893 0.4672 0.6356 0.053 Uiso c 1.00 H

loop_
_atom_site_aniso_label
_atom_site_aniso_U_11
_atom_site_aniso_U_22
_atom_site_aniso_U_33
_atom_site_aniso_U_12
_atom_site_aniso_U_13
_atom_site_aniso_U_23
S1 0.0979(5) 0.0438(3) 0.0478(3) -0.0011(3) 0.0112(3) -0.0013(2)
S2 0.0903(4) 0.0635(4) 0.0507(3) 0.0269(3) 0.0068(3) -0.0040(2)
O1 0.0767(9) 0.0486(8) 0.0423(7) 0.0067(7) -0.0068(6) 0.0066(5)
O2 0.0870(10) 0.0439(8) 0.0648(8) -0.0070(7) 0.0023(7) 0.0104(7)
O3 0.0910(10) 0.0680(10) 0.0385(7) 0.0307(8) -0.0081(6) -0.0007(6)
O4 0.0508(9) 0.126(2) 0.0652(9) 0.0059(9) -0.0222(7) -0.0171(9)
N1 0.0452(8) 0.0410(8) 0.0408(7) 0.0015(6) -0.0037(6) 0.0049(6)
N2 0.0528(9) 0.0439(9) 0.0346(7) 0.0025(7) -0.0064(6) -0.0018(6)
C1 0.0660(10) 0.0670(10) 0.0411(9) -0.0090(10) 0.0020(8) -0.0026(9)
C2 0.0540(10) 0.0550(10) 0.0400(9) 0.0004(9) -0.0020(8) 0.0091(8)
C3 0.0460(10) 0.0410(10) 0.0429(9) -0.0013(8) 0.0017(7) 0.0045(7)
C4 0.0430(10) 0.0420(10) 0.0498(9) 0.0018(8) -0.0068(7) 0.0053(8)
C5 0.0422(9) 0.0410(10) 0.0510(10) 0.0068(8) -0.0063(7) 0.0036(8)
C6 0.0430(10) 0.0550(10) 0.0590(10) 0.0052(9) -0.0044(8) 0.0012(9)
C7 0.0460(10) 0.078(2) 0.0690(10) 0.0110(10) 0.0060(10) 0.0080(10)
C8 0.073(2) 0.086(2) 0.0610(10) 0.0280(10) 0.0090(10) -0.0050(10)
C9 0.084(2) 0.067(2) 0.0620(10) 0.0140(10) -0.0070(10) -0.0160(10)
C10 0.0590(10) 0.0470(10) 0.0620(10) 0.0028(9) -0.0071(9) -0.0024(9)
C11 0.107(2) 0.0650(10) 0.0400(10) 0.0070(10) 0.0110(10) 0.0002(9)
C12 0.101(2) 0.0720(10) 0.0390(10) 0.0170(10) -0.0160(10) -0.0100(10)
C13 0.0580(10) 0.0400(10) 0.0384(9) 0.0013(8) -0.0016(8) 0.0004(7)
C14 0.0430(10) 0.0520(10) 0.0453(9) -0.0032(8) -0.0076(8) 0.0024(8)
C15 0.0375(9) 0.0357(9) 0.0442(9) 0.0022(7) -0.0029(7) 0.0032(7)
C16 0.0382(9) 0.0560(10) 0.0550(10) -0.0005(8) -0.0006(8) -0.0004(9)
C17 0.0490(10) 0.0650(10) 0.0550(10) 0.0080(10) 0.0089(9) -0.0065(9)
C18 0.0600(10) 0.0530(10) 0.0570(10) 0.0080(10) -0.0001(9) -0.0153(9)
C19 0.0480(10) 0.0460(10) 0.0650(10) -0.0053(9) -0.0048(9) -0.0108(9)
C20 0.0418(9) 0.0400(10) 0.0512(9) -0.0012(8) 0.0029(7) 0.0002(8)

loop_
_atom_type_symbol
_atom_type_description
_atom_type_scat_dispersion_real
_atom_type_scat_dispersion_imag
_atom_type_scat_source
C C 0.003 0.002
;
International Tables for Crystallography (1992, Vol. C, Tables 4.2.6.8 and
6.1.1.4)
;
H H 0.000 0.000
;
International Tables for Crystallography (1992, Vol. C, Table 6.1.1.4)
;
N N 0.006 0.003
;
International Tables for Crystallography (1992, Vol. C, Tables 4.2.6.8 and
6.1.1.4)
;
O O 0.011 0.006
;
International Tables for Crystallography (1992, Vol. C, Tables 4.2.6.8 and
6.1.1.4)
;
S S 0.125 0.123
;
International Tables for Crystallography (1992, Vol. C, Tables 4.2.6.8 and
6.1.1.4)
;

loop_
_geom_angle_atom_site_label_1
_geom_angle_atom_site_label_2
_geom_angle_atom_site_label_3
_geom_angle
_geom_angle_publ_flag
C1 S1 C3 92.52(9) yes
C11 S2 C13 92.60(10) ?
C2 N1 C3 113.40(10) yes
C2 N1 C4 119.60(10) yes
C3 N1 C4 124.30(10) yes
C12 N2 C13 115.1(2) ?
C12 N2 C14 117.2(2) ?
C13 N2 C14 124.00(10) ?
C2 C1 H(1) 110.1 ?
C2 C1 H(2) 111.6 ?
C2 C1 S1 104.20(10) ?
H(1) C1 H(2) 109.5 ?
H(1) C1 S1 110.3 ?
H(2) C1 S1 111.0 ?
H(3) C2 H(4) 109.5 ?
H(3) C2 N1 110.7 ?
H(3) C2 C1 109.9 ?
H(4) C2 N1 110.3 ?
H(4) C2 C1 111.2 ?
N1 C2 C1 105.20(10) ?
S1 C3 O1 124.40(10) ?
S1 C3 N1 109.30(10) ?
O1 C3 N1 126.3(2) ?
C5 C4 O2 121.5(2) ?
C5 C4 N1 118.4(2) ?
O2 C4 N1 119.7(2) ?
C6 C5 C10 119.5(2) ?
C6 C5 C4 120.9(2) ?
C10 C5 C4 119.0(2) ?
C7 C6 H(5) 120.7 ?
C7 C6 C5 119.7(2) ?
H(5) C6 C5 119.6 ?
C8 C7 H(6) 119.6 ?
C8 C7 C6 120.4(2) ?
H(6) C7 C6 120.0 ?
C9 C8 H(7) 119.6 ?
C9 C8 C7 120.4(2) ?
H(7) C8 C7 120.0 ?
C10 C9 H(8) 119.9 ?
C10 C9 C8 119.8(2) ?
H(8) C9 C8 120.3 ?
H(9) C10 C5 119.3 ?
H(9) C10 C9 120.5 ?
C5 C10 C9 120.2(2) ?
C12 C11 H(10) 111.1 ?
C12 C11 H(11) 109.8 ?
C12 C11 S2 106.20(10) ?
H(10) C11 H(11) 109.5 ?
H(10) C11 S2 110.2 ?
H(11) C11 S2 110.1 ?
H(12) C12 H(13) 109.5 ?
H(12) C12 N2 109.9 ?
H(12) C12 C11 110.6 ?
H(13) C12 N2 109.9 ?
H(13) C12 C11 109.5 ?
N2 C12 C11 107.4(2) ?
S2 C13 O3 123.30(10) ?
S2 C13 N2 110.00(10) ?
O3 C13 N2 126.7(2) ?
C15 C14 O4 121.5(2) ?
C15 C14 N2 119.80(10) ?
O4 C14 N2 118.6(2) ?
C16 C15 C20 120.1(2) ?
C16 C15 C14 118.1(2) ?
C20 C15 C14 121.4(2) ?
C17 C16 H(14) 120.7 ?
C17 C16 C15 119.7(2) ?
H(14) C16 C15 119.6 ?
C18 C17 H(15) 120.1 ?
C18 C17 C16 120.1(2) ?
H(15) C17 C16 119.8 ?
C19 C18 H(16) 119.8 ?
C19 C18 C17 120.5(2) ?
H(16) C18 C17 119.7 ?
C20 C19 H(17) 120.0 ?
C20 C19 C18 120.0(2) ?
H(17) C19 C18 120.1 ?
H(18) C20 C15 119.8 ?
H(18) C20 C19 120.7 ?
C15 C20 C19 119.6(2) ?

loop_
_geom_bond_atom_site_label_1
_geom_bond_atom_site_label_2
_geom_bond_distance
_geom_bond_publ_flag
S1 C1 1.803(2) yes
S1 C3 1.766(2) yes
S2 C11 1.795(2) ?
S2 C13 1.767(2) ?
O1 C3 1.202(2) yes
O2 C4 1.213(2) yes
O3 C13 1.200(2) ?
O4 C14 1.209(2) ?
N1 C2 1.468(2) yes
N1 C3 1.395(2) yes
N1 C4 1.391(2) yes
N2 C12 1.459(2) ?
N2 C13 1.385(2) ?
N2 C14 1.401(2) ?
C1 C2 1.507(3) ?
C1 H(1) 0.960 ?
C1 H(2) 0.960 ?
C2 H(3) 0.960 ?
C2 H(4) 0.960 ?
C4 C5 1.494(2) ?
C5 C6 1.384(3) ?
C5 C10 1.388(3) ?
C6 C7 1.382(3) ?
C6 H(5) 0.960 ?
C7 C8 1.371(3) ?
C7 H(6) 0.960 ?
C8 C9 1.372(4) ?
C8 H(7) 0.960 ?
C9 C10 1.382(3) ?
C9 H(8) 0.960 ?
C10 H(9) 0.960 ?
C11 C12 1.501(4) ?
C11 H(10) 0.960 ?
C11 H(11) 0.960 ?
C12 H(12) 0.960 ?
C12 H(13) 0.960 ?
C14 C15 1.480(2) ?
C15 C16 1.388(2) ?
C15 C20 1.383(2) ?
C16 C17 1.374(3) ?
C16 H(14) 0.960 ?
C17 C18 1.373(3) ?
C17 H(15) 0.960 ?
C18 C19 1.376(3) ?
C18 H(16) 0.960 ?
C19 C20 1.380(3) ?
C19 H(17) 0.960 ?
C20 H(18) 0.960 ?

loop_
_cod_related_entry_id
_cod_related_entry_database
_cod_related_entry_code
1 ChemSpider 24732776
